data_4070754
loop_
_publ_author_name
'Xu, Bao-Hua'
'Tao, Jing-Cong'
'Li, Yi-Zhi'
'Li, Shu-Hua'
'Yan, Hong'

_publ_section_title
;
 Metal-Induced B&#x2212;H Bond Activation: Addition of Methyl Acetylene
 Monocarboxylate to CpCo Half-Sandwich Complexes Containing a Chelating
 1,2-Dicarba-closo-dodecaborane-1,2-dichalcogenolate Ligand
;
_journal_issue 3
_journal_name_full Organometallics
_journal_page_first 334
_journal_paper_doi 10.1021/om7009864
_journal_volume 27
_journal_year 2008
_chemical_formula_moiety 'C11 H19 B10 Co O2 Se2'
_chemical_formula_sum 'C11 H19 B10 Co O2 Se2'
_chemical_formula_weight 508.21
_chemical_melting_point 190
_chemical_name_systematic
; 
 ? 
;
_space_group_IT_number 14
_symmetry_cell_setting monoclinic
_symmetry_space_group_name_Hall '-P 2ybc'
_symmetry_space_group_name_H-M 'P 1 21/c 1'
_atom_sites_solution_hydrogens geom
_atom_sites_solution_primary direct
_atom_sites_solution_secondary difmap
_audit_creation_method SHELXL-97
_cell_angle_alpha 90.00
_cell_angle_beta 96.437(2)
_cell_angle_gamma 90.00
_cell_formula_units_Z 4
_cell_length_a 6.6368(7)
_cell_length_b 21.230(2)
_cell_length_c 13.4715(14)
_cell_measurement_reflns_used 2071
_cell_measurement_temperature 273(2)
_cell_measurement_theta_max 23.70
_cell_measurement_theta_min 2.45
_cell_volume 1886.2(3)
_computing_cell_refinement 'Bruker SMART'
_computing_data_collection 'Bruker SMART'
_computing_data_reduction 'Bruker SAINT'
_computing_molecular_graphics 'Bruker SHELXTL'
_computing_publication_material 'Bruker SHELXTL'
_computing_structure_refinement 'SHELXL-97 (Sheldrick, 1997)'
_computing_structure_solution 'SHELXS-97 (Sheldrick, 1990)'
_diffrn_ambient_temperature 273(2)
_diffrn_measured_fraction_theta_full 0.999
_diffrn_measured_fraction_theta_max 0.999
_diffrn_measurement_device_type 'CCD area detector'
_diffrn_measurement_method 'phi and omega scans'
_diffrn_radiation_monochromator graphite
_diffrn_radiation_source 'fine-focus sealed tube'
_diffrn_radiation_type MoK\a
_diffrn_radiation_wavelength 0.71073
_diffrn_reflns_av_R_equivalents 0.0654
_diffrn_reflns_av_sigmaI/netI 0.0847
_diffrn_reflns_limit_h_max 5
_diffrn_reflns_limit_h_min -8
_diffrn_reflns_limit_k_max 26
_diffrn_reflns_limit_k_min -22
_diffrn_reflns_limit_l_max 16
_diffrn_reflns_limit_l_min -16
_diffrn_reflns_number 10289
_diffrn_reflns_theta_full 26.00
_diffrn_reflns_theta_max 26.00
_diffrn_reflns_theta_min 1.80
_exptl_absorpt_coefficient_mu 4.772
_exptl_absorpt_correction_T_max 0.32
_exptl_absorpt_correction_T_min 0.24
_exptl_absorpt_correction_type multi-scan
_exptl_absorpt_process_details '(SADABS; Bruker, 2000)'
_exptl_crystal_colour blue
_exptl_crystal_density_diffrn 1.790
_exptl_crystal_density_method 'not measured'
_exptl_crystal_description slab
_exptl_crystal_F_000 984
_exptl_crystal_size_max 0.32
_exptl_crystal_size_mid 0.26
_exptl_crystal_size_min 0.24
_refine_diff_density_max 0.804
_refine_diff_density_min -0.648
_refine_diff_density_rms 0.118
_refine_ls_extinction_method none
_refine_ls_goodness_of_fit_ref 1.008
_refine_ls_hydrogen_treatment constr
_refine_ls_matrix_type full
_refine_ls_number_parameters 236
_refine_ls_number_reflns 3696
_refine_ls_number_restraints 0
_refine_ls_restrained_S_all 1.008
_refine_ls_R_factor_all 0.0663
_refine_ls_R_factor_gt 0.0388
_refine_ls_shift/su_max 0.001
_refine_ls_shift/su_mean 0.000
_refine_ls_structure_factor_coef Fsqd
_refine_ls_weighting_details 'calc w=1/[\s^2^(Fo^2^)+(0.0073P)^2^+0.0000P] where P=(Fo^2^+2Fc^2^)/3'
_refine_ls_weighting_scheme calc
_refine_ls_wR_factor_gt 0.0635
_refine_ls_wR_factor_ref 0.0666
_reflns_number_gt 2401
_reflns_number_total 3696
_reflns_threshold_expression >2sigma(I)
_cod_data_source_file om7009864-file002.cif
_cod_data_source_block 4Se
_cod_depositor_comments
;
The following automatic conversions were performed:

'_symmetry_cell_setting' value 'Monoclinic' changed to 'monoclinic'
according to /home/saulius/struct/CIF-dictionaries/cif_core.dic
dictionary named 'cif_core.dic' version 2.4.1 from 2010-06-29.

Automatic conversion script
Id: cif_fix_values 1715 2011-07-08 13:25:40Z adriana 
;
_cod_original_cell_volume 1886.1(3)
_cod_original_sg_symbol_H-M P2(1)/c
_cod_database_code 4070754

loop_
_symmetry_equiv_pos_as_xyz
'x, y, z'
'-x, y+1/2, -z+1/2'
'-x, -y, -z'
'x, -y-1/2, z-1/2'

loop_
_atom_site_label
_atom_site_type_symbol
_atom_site_fract_x
_atom_site_fract_y
_atom_site_fract_z
_atom_site_U_iso_or_equiv
_atom_site_adp_type
_atom_site_occupancy
_atom_site_symmetry_multiplicity
_atom_site_calc_flag
_atom_site_refinement_flags
Co1 Co 0.22466(10) 0.42008(3) 0.83486(5) 0.03187(19) Uani 1 1 d .
Se1 Se 0.08560(8) 0.44987(2) 0.67900(4) 0.03027(14) Uani 1 1 d .
Se2 Se 0.29065(9) 0.52079(2) 0.90255(4) 0.04021(17) Uani 1 1 d .
O1 O 0.6249(6) 0.35978(15) 0.6791(3) 0.0565(11) Uani 1 1 d .
O2 O 0.2995(6) 0.33756(14) 0.6314(2) 0.0468(10) Uani 1 1 d .
B3 B -0.0071(8) 0.5903(2) 0.7404(4) 0.0337(15) Uani 1 1 d .
H106 H -0.1212 0.5770 0.7731 0.040 Uiso 1 1 d R
B4 B -0.0147(9) 0.5914(2) 0.6077(5) 0.0400(16) Uani 1 1 d .
H107 H -0.1390 0.5789 0.5694 0.048 Uiso 1 1 d R
B5 B 0.2288(9) 0.5688(3) 0.5768(4) 0.0365(16) Uani 1 1 d .
H100 H 0.2353 0.5443 0.5174 0.044 Uiso 1 1 d R
B6 B 0.3886(8) 0.5537(3) 0.6908(4) 0.0304(14) Uani 1 1 d .
B7 B 0.1716(9) 0.6491(2) 0.7874(4) 0.0374(16) Uani 1 1 d .
H104 H 0.1586 0.6685 0.8507 0.045 Uiso 1 1 d R
B8 B 0.0133(9) 0.6625(3) 0.6754(5) 0.0428(17) Uani 1 1 d .
H103 H -0.0928 0.6934 0.6710 0.051 Uiso 1 1 d R
B9 B 0.1573(9) 0.6495(2) 0.5742(5) 0.0402(16) Uani 1 1 d .
H101 H 0.1324 0.6725 0.5127 0.048 Uiso 1 1 d R
B10 B 0.4076(9) 0.6261(2) 0.6239(4) 0.0403(16) Uani 1 1 d .
H108 H 0.5243 0.6361 0.5908 0.048 Uiso 1 1 d R
B11 B 0.4144(9) 0.6264(2) 0.7559(4) 0.0359(15) Uani 1 1 d .
H105 H 0.5326 0.6364 0.8009 0.043 Uiso 1 1 d R
B12 B 0.2715(9) 0.6841(3) 0.6844(5) 0.0425(17) Uani 1 1 d .
H102 H 0.3117 0.7275 0.6860 0.051 Uiso 1 1 d R
C1 C 0.1330(7) 0.53960(19) 0.6789(3) 0.0278(12) Uani 1 1 d .
C2 C 0.2424(7) 0.57186(19) 0.7844(3) 0.0295(12) Uani 1 1 d .
C3 C 0.5112(7) 0.48980(19) 0.7058(3) 0.0319(12) Uani 1 1 d .
H3A H 0.5867 0.4832 0.6490 0.038 Uiso 1 1 calc R
H3B H 0.6080 0.4931 0.7651 0.038 Uiso 1 1 calc R
C4 C 0.3752(7) 0.4337(2) 0.7162(3) 0.0293(12) Uani 1 1 d .
C5 C 0.4491(9) 0.3738(2) 0.6736(4) 0.0359(13) Uani 1 1 d .
C6 C 0.3546(9) 0.2765(2) 0.5942(4) 0.0613(18) Uani 1 1 d .
H6A H 0.4658 0.2813 0.5550 0.092 Uiso 1 1 calc R
H6B H 0.2406 0.2587 0.5536 0.092 Uiso 1 1 calc R
H6C H 0.3940 0.2489 0.6496 0.092 Uiso 1 1 calc R
C7 C 0.3417(10) 0.3635(3) 0.9505(4) 0.0570(17) Uani 1 1 d .
H7 H 0.4758 0.3669 0.9887 0.068 Uiso 1 1 calc R
C8 C 0.1602(13) 0.3916(3) 0.9737(4) 0.069(2) Uani 1 1 d .
H8 H 0.1474 0.4194 1.0307 0.082 Uiso 1 1 calc R
C9 C 0.0063(10) 0.3730(3) 0.9059(6) 0.071(2) Uani 1 1 d .
H9 H -0.1359 0.3856 0.9049 0.085 Uiso 1 1 calc R
C10 C 0.0829(10) 0.3340(2) 0.8373(4) 0.0535(17) Uani 1 1 d .
H10 H 0.0046 0.3133 0.7805 0.064 Uiso 1 1 calc R
C11 C 0.2894(10) 0.3270(2) 0.8661(4) 0.0485(16) Uani 1 1 d .
H11 H 0.3823 0.3006 0.8326 0.058 Uiso 1 1 calc R

loop_
_atom_site_aniso_label
_atom_site_aniso_U_11
_atom_site_aniso_U_22
_atom_site_aniso_U_33
_atom_site_aniso_U_23
_atom_site_aniso_U_13
_atom_site_aniso_U_12
Co1 0.0374(4) 0.0269(4) 0.0317(4) 0.0012(3) 0.0054(3) -0.0032(3)
Se1 0.0284(3) 0.0257(3) 0.0356(3) -0.0035(2) -0.0014(2) -0.0013(2)
Se2 0.0591(4) 0.0325(3) 0.0287(3) -0.0035(2) 0.0038(3) -0.0049(3)
O1 0.042(3) 0.046(2) 0.083(3) -0.006(2) 0.011(2) 0.015(2)
O2 0.057(3) 0.030(2) 0.051(2) -0.0116(18) -0.003(2) 0.0032(18)
B3 0.021(3) 0.031(3) 0.049(4) -0.002(3) 0.008(3) 0.003(3)
B4 0.033(4) 0.037(4) 0.048(4) 0.003(3) -0.005(3) 0.008(3)
B5 0.038(4) 0.038(4) 0.032(4) 0.004(3) -0.002(3) 0.006(3)
B6 0.019(3) 0.035(3) 0.037(4) 0.004(3) 0.000(3) -0.002(3)
B7 0.040(4) 0.027(3) 0.045(4) -0.007(3) 0.005(3) 0.005(3)
B8 0.031(4) 0.032(4) 0.065(5) -0.002(3) 0.000(3) 0.006(3)
B9 0.037(4) 0.030(3) 0.052(4) 0.010(3) -0.002(3) 0.005(3)
B10 0.026(4) 0.040(4) 0.055(4) 0.011(3) 0.007(3) -0.005(3)
B11 0.031(4) 0.031(3) 0.045(4) -0.004(3) 0.002(3) -0.007(3)
B12 0.035(4) 0.030(4) 0.062(5) 0.004(3) 0.004(3) -0.001(3)
C1 0.023(3) 0.028(3) 0.030(3) -0.005(2) -0.003(2) 0.004(2)
C2 0.032(3) 0.024(3) 0.033(3) -0.007(2) 0.002(2) -0.002(2)
C3 0.028(3) 0.036(3) 0.032(3) 0.000(2) 0.005(2) 0.003(2)
C4 0.027(3) 0.027(3) 0.032(3) 0.000(2) -0.007(2) 0.003(2)
C5 0.047(4) 0.031(3) 0.030(3) 0.001(2) 0.003(3) 0.004(3)
C6 0.088(5) 0.028(3) 0.067(4) -0.015(3) 0.006(4) 0.008(3)
C7 0.068(5) 0.056(4) 0.045(4) 0.020(3) -0.001(4) -0.012(4)
C8 0.134(7) 0.041(4) 0.036(4) 0.002(3) 0.031(5) -0.016(4)
C9 0.064(5) 0.051(4) 0.104(6) 0.029(4) 0.043(5) -0.003(4)
C10 0.065(5) 0.038(4) 0.056(4) 0.008(3) 0.002(4) -0.016(3)
C11 0.068(5) 0.029(3) 0.052(4) 0.012(3) 0.020(4) 0.005(3)

loop_
_atom_type_symbol
_atom_type_description
_atom_type_scat_dispersion_real
_atom_type_scat_dispersion_imag
_atom_type_scat_source
C C 0.0033 0.0016 'International Tables Vol C Tables 4.2.6.8 and 6.1.1.4'
H H 0.0000 0.0000 'International Tables Vol C Tables 4.2.6.8 and 6.1.1.4'
B B 0.0013 0.0007 'International Tables Vol C Tables 4.2.6.8 and 6.1.1.4'
O O 0.0106 0.0060 'International Tables Vol C Tables 4.2.6.8 and 6.1.1.4'
Co Co 0.3494 0.9721 'International Tables Vol C Tables 4.2.6.8 and 6.1.1.4'
Se Se -0.0929 2.2259 'International Tables Vol C Tables 4.2.6.8 and 6.1.1.4'

loop_
_geom_angle_atom_site_label_1
_geom_angle_atom_site_label_2
_geom_angle_atom_site_label_3
_geom_angle
C4 Co1 C7 120.8(2)
C4 Co1 C11 101.0(2)
C7 Co1 C11 39.48(19)
C4 Co1 C8 160.7(3)
C7 Co1 C8 40.2(2)
C11 Co1 C8 65.8(2)
C4 Co1 C10 114.3(2)
C7 Co1 C10 66.6(2)
C11 Co1 C10 39.5(2)
C8 Co1 C10 65.3(2)
C4 Co1 C9 150.9(3)
C7 Co1 C9 66.0(3)
C11 Co1 C9 65.4(2)
C8 Co1 C9 38.1(2)
C10 Co1 C9 38.9(2)
C4 Co1 Se1 53.99(12)
C7 Co1 Se1 159.99(19)
C11 Co1 Se1 120.51(17)
C8 Co1 Se1 144.4(3)
C10 Co1 Se1 97.01(16)
C9 Co1 Se1 109.0(2)
C4 Co1 Se2 95.20(13)
C7 Co1 Se2 101.57(18)
C11 Co1 Se2 140.41(17)
C8 Co1 Se2 87.90(17)
C10 Co1 Se2 150.34(19)
C9 Co1 Se2 111.6(2)
Se1 Co1 Se2 98.25(3)
C1 Se1 C4 91.02(18)
C1 Se1 Co1 102.97(13)
C4 Se1 Co1 55.50(14)
C2 Se2 Co1 100.70(12)
C5 O2 C6 117.3(4)
C1 B3 C2 58.1(3)
C1 B3 B8 103.3(4)
C2 B3 B8 103.8(4)
C1 B3 B4 58.3(3)
C2 B3 B4 105.3(4)
B8 B3 B4 59.3(3)
C1 B3 B7 103.7(4)
C2 B3 B7 57.9(3)
B8 B3 B7 59.2(3)
B4 B3 B7 106.8(4)
C1 B3 H106 122.7
C2 B3 H106 123.2
B8 B3 H106 126.0
B4 B3 H106 121.9
B7 B3 H106 124.7
C1 B4 B8 104.0(4)
C1 B4 B9 104.3(4)
B8 B4 B9 60.2(3)
C1 B4 B5 58.3(3)
B8 B4 B5 107.8(4)
B9 B4 B5 60.0(3)
C1 B4 B3 58.3(3)
B8 B4 B3 60.2(3)
B9 B4 B3 108.5(4)
B5 B4 B3 107.8(4)
C1 B4 H107 122.1
B8 B4 H107 123.4
B9 B4 H107 126.5
B5 B4 H107 123.2
B3 B4 H107 117.5
C1 B5 B10 105.0(4)
C1 B5 B9 104.2(4)
B10 B5 B9 60.7(3)
C1 B5 B4 58.4(3)
B10 B5 B4 108.8(4)
B9 B5 B4 59.8(3)
C1 B5 B6 58.7(3)
B10 B5 B6 60.5(3)
B9 B5 B6 108.7(4)
B4 B5 B6 108.3(4)
C1 B5 H100 122.3
B10 B5 H100 125.6
B9 B5 H100 122.9
B4 B5 H100 117.9
B6 B5 H100 122.7
C3 B6 C1 110.6(4)
C3 B6 C2 115.0(4)
C1 B6 C2 58.2(3)
C3 B6 B11 131.5(4)
C1 B6 B11 103.8(4)
C2 B6 B11 58.2(3)
C3 B6 B10 137.2(5)
C1 B6 B10 103.2(3)
C2 B6 B10 104.7(4)
B11 B6 B10 59.6(3)
C3 B6 B5 120.5(4)
C1 B6 B5 57.8(3)
C2 B6 B5 105.1(4)
B11 B6 B5 106.4(4)
B10 B6 B5 59.0(3)
C2 B7 B8 105.9(4)
C2 B7 B12 104.9(4)
B8 B7 B12 60.0(3)
C2 B7 B11 58.3(3)
B8 B7 B11 108.0(4)
B12 B7 B11 59.8(3)
C2 B7 B3 59.6(3)
B8 B7 B3 60.1(3)
B12 B7 B3 107.9(4)
B11 B7 B3 108.0(4)
C2 B7 H104 119.1
B8 B7 H104 125.9
B12 B7 H104 126.5
B11 B7 H104 120.2
B3 B7 H104 119.5
B4 B8 B7 108.9(4)
B4 B8 B12 107.7(4)
B7 B8 B12 60.1(3)
B4 B8 B9 60.2(3)
B7 B8 B9 108.2(4)
B12 B8 B9 59.3(3)
B4 B8 B3 60.5(3)
B7 B8 B3 60.7(3)
B12 B8 B3 108.5(4)
B9 B8 B3 108.8(4)
B4 B8 H103 121.3
B7 B8 H103 121.7
B12 B8 H103 121.7
B9 B8 H103 120.9
B3 B8 H103 121.6
B12 B9 B8 60.1(3)
B12 B9 B4 107.8(4)
B8 B9 B4 59.6(3)
B12 B9 B5 107.3(4)
B8 B9 B5 107.5(4)
B4 B9 B5 60.2(3)
B12 B9 B10 60.3(3)
B8 B9 B10 108.2(4)
B4 B9 B10 108.0(4)
B5 B9 B10 59.3(3)
B12 B9 H101 122.3
B8 B9 H101 122.0
B4 B9 H101 121.3
B5 B9 H101 121.8
B10 B9 H101 121.8
B5 B10 B11 107.7(4)
B5 B10 B12 106.6(4)
B11 B10 B12 59.7(3)
B5 B10 B9 59.9(3)
B11 B10 B9 107.0(4)
B12 B10 B9 58.8(3)
B5 B10 B6 60.5(3)
B11 B10 B6 59.7(3)
B12 B10 B6 107.2(4)
B9 B10 B6 108.1(4)
B5 B10 H108 122.0
B11 B10 H108 122.3
B12 B10 H108 122.5
B9 B10 H108 121.8
B6 B10 H108 122.0
C2 B11 B12 105.2(4)
C2 B11 B10 106.4(4)
B12 B11 B10 60.3(3)
C2 B11 B6 59.3(3)
B12 B11 B6 108.5(4)
B10 B11 B6 60.7(3)
C2 B11 B7 58.7(3)
B12 B11 B7 59.8(3)
B10 B11 B7 108.6(4)
B6 B11 B7 108.3(4)
C2 B11 H105 122.0
B12 B11 H105 122.8
B10 B11 H105 124.2
B6 B11 H105 122.1
B7 B11 H105 119.1
B9 B12 B8 60.6(3)
B9 B12 B11 109.0(4)
B8 B12 B11 108.4(4)
B9 B12 B7 109.0(4)
B8 B12 B7 59.9(3)
B11 B12 B7 60.4(3)
B9 B12 B10 61.0(3)
B8 B12 B10 109.1(4)
B11 B12 B10 60.0(3)
B7 B12 B10 108.8(4)
B9 B12 H102 121.0
B8 B12 H102 121.1
B11 B12 H102 121.5
B7 B12 H102 121.0
B10 B12 H102 121.4
C2 C1 B5 111.9(4)
C2 C1 B4 112.6(3)
B5 C1 B4 63.3(3)
C2 C1 B3 62.2(3)
B5 C1 B3 116.1(4)
B4 C1 B3 63.4(3)
C2 C1 B6 61.1(3)
B5 C1 B6 63.5(3)
B4 C1 B6 116.3(4)
B3 C1 B6 115.7(4)
C2 C1 Se1 117.4(3)
B5 C1 Se1 115.9(3)
B4 C1 Se1 123.8(3)
B3 C1 Se1 121.8(3)
B6 C1 Se1 109.4(3)
C1 C2 B11 109.0(4)
C1 C2 B7 108.6(3)
B11 C2 B7 62.9(3)
C1 C2 B6 60.7(3)
B11 C2 B6 62.5(3)
B7 C2 B6 114.3(4)
C1 C2 B3 59.7(3)
B11 C2 B3 114.0(4)
B7 C2 B3 62.5(3)
B6 C2 B3 113.2(4)
C1 C2 Se2 119.3(3)
B11 C2 Se2 121.2(3)
B7 C2 Se2 122.9(3)
B6 C2 Se2 115.2(3)
B3 C2 Se2 118.2(3)
C4 C3 B6 112.6(4)
C4 C3 H3A 109.1
B6 C3 H3A 109.1
C4 C3 H3B 109.1
B6 C3 H3B 109.1
H3A C3 H3B 107.8
C5 C4 C3 114.1(4)
C5 C4 Se1 113.8(3)
C3 C4 Se1 114.6(3)
C5 C4 Co1 113.4(3)
C3 C4 Co1 123.1(3)
Se1 C4 Co1 70.51(16)
O1 C5 O2 123.9(5)
O1 C5 C4 123.0(5)
O2 C5 C4 113.1(5)
O2 C6 H6A 109.5
O2 C6 H6B 109.5
H6A C6 H6B 109.5
O2 C6 H6C 109.5
H6A C6 H6C 109.5
H6B C6 H6C 109.5
C11 C7 C8 106.1(6)
C11 C7 Co1 70.4(3)
C8 C7 Co1 70.2(3)
C11 C7 H7 126.9
C8 C7 H7 126.9
Co1 C7 H7 126.9
C9 C8 C7 109.0(6)
C9 C8 Co1 71.9(4)
C7 C8 Co1 69.7(3)
C9 C8 H8 125.5
C7 C8 H8 125.5
Co1 C8 H8 125.5
C8 C9 C10 108.7(6)
C8 C9 Co1 70.0(4)
C10 C9 Co1 69.7(4)
C8 C9 H9 125.6
C10 C9 H9 125.6
Co1 C9 H9 125.6
C9 C10 C11 107.6(5)
C9 C10 Co1 71.4(3)
C11 C10 Co1 70.2(3)
C9 C10 H10 126.2
C11 C10 H10 126.2
Co1 C10 H10 126.2
C7 C11 C10 108.5(6)
C7 C11 Co1 70.1(3)
C10 C11 Co1 70.3(3)
C7 C11 H11 125.7
C10 C11 H11 125.7
Co1 C11 H11 125.7

loop_
_geom_bond_atom_site_label_1
_geom_bond_atom_site_label_2
_geom_bond_distance
Co1 C4 1.998(5)
Co1 C7 2.050(5)
Co1 C11 2.055(5)
Co1 C8 2.056(6)
Co1 C10 2.057(5)
Co1 C9 2.080(6)
Co1 Se1 2.2860(8)
Co1 Se2 2.3463(8)
Se1 C1 1.931(4)
Se1 C4 1.962(4)
Se2 C2 1.923(4)
O1 C5 1.198(6)
O2 C5 1.332(5)
O2 C6 1.452(5)
B3 C1 1.698(7)
B3 C2 1.740(7)
B3 B8 1.778(8)
B3 B4 1.784(8)
B3 B7 1.788(7)
B3 H106 0.9600
B4 C1 1.697(6)
B4 B8 1.762(8)
B4 B9 1.773(8)
B4 B5 1.780(8)
B4 H107 0.9600
B5 C1 1.696(7)
B5 B10 1.766(8)
B5 B9 1.777(7)
B5 B6 1.794(7)
B5 H100 0.9600
B6 C3 1.584(6)
B6 C1 1.712(7)
B6 C2 1.719(7)
B6 B11 1.773(7)
B6 B10 1.792(8)
B7 C2 1.707(6)
B7 B8 1.762(8)
B7 B12 1.767(8)
B7 B11 1.778(8)
B7 H104 0.9600
B8 B12 1.765(8)
B8 B9 1.773(9)
B8 H103 0.9601
B9 B12 1.751(8)
B9 B10 1.791(8)
B9 H101 0.9601
B10 B11 1.773(8)
B10 B12 1.779(8)
B10 H108 0.9600
B11 C2 1.700(7)
B11 B12 1.767(7)
B11 H105 0.9600
B12 H102 0.9599
C1 C2 1.669(6)
C3 C4 1.511(6)
C3 H3A 0.9700
C3 H3B 0.9700
C4 C5 1.500(6)
C6 H6A 0.9600
C6 H6B 0.9600
C6 H6C 0.9600
C7 C11 1.387(7)
C7 C8 1.410(8)
C7 H7 0.9800
C8 C9 1.351(8)
C8 H8 0.9800
C9 C10 1.379(8)
C9 H9 0.9800
C10 C11 1.390(7)
C10 H10 0.9800
C11 H11 0.9800
